data_7239505
loop_
_publ_author_name
'Horike, Satoshi'
'Sugimoto, Masayuki'
'Kongpatpanich, Kanokwan'
'Hijikata, Yuh'
'Inukai, Munehiro'
'Umeyama, Daiki'
'Kitao, Shinji'
'Seto, Makoto'
'Kitagawa, Susumu'

_publ_section_title
;
 Fe2+-based layered porous coordination polymers and soft encapsulation of
 guests via redox activity
;
_journal_issue 11
_journal_name_full 'Journal of Materials Chemistry A'
_journal_page_first 3675
_journal_paper_doi 10.1039/c3ta01414b
_journal_volume 1
_journal_year 2013
_chemical_formula_sum 'C18 H12 Fe N2 O4'
_chemical_formula_weight 376.15
_space_group_IT_number 2
_space_group_name_Hall '-P 1'
_space_group_name_H-M_alt 'P -1'
_symmetry_cell_setting triclinic
_symmetry_space_group_name_H-M 'P -1'
_atom_sites_solution_hydrogens geom
_atom_sites_solution_primary direct
_atom_sites_solution_secondary difmap
_audit_creation_method SHELXL-97
_cell_angle_alpha 78.436(9)
_cell_angle_beta 73.667(7)
_cell_angle_gamma 79.609(9)
_cell_formula_units_Z 2
_cell_length_a 9.0217(19)
_cell_length_b 10.100(2)
_cell_length_c 10.108(2)
_cell_measurement_temperature 223(2)
_cell_volume 858.4(3)
_computing_cell_refinement crystalclear
_computing_data_collection crystalclear
_computing_data_reduction yadokari
_computing_structure_refinement 'SHELXL-97 (Sheldrick, 1997)'
_computing_structure_solution 'SHELXS-97 (Sheldrick, 1990)'
_diffrn_ambient_temperature 223(2)
_diffrn_measured_fraction_theta_full 0.953
_diffrn_measured_fraction_theta_max 0.953
_diffrn_measurement_device_type CCD
_diffrn_measurement_method \w
_diffrn_radiation_monochromator graphite
_diffrn_radiation_source 'fine-focus sealed tube'
_diffrn_radiation_type MoK\a
_diffrn_radiation_wavelength 0.71075
_diffrn_reflns_av_R_equivalents 0.0310
_diffrn_reflns_av_sigmaI/netI 0.0407
_diffrn_reflns_limit_h_max 11
_diffrn_reflns_limit_h_min -11
_diffrn_reflns_limit_k_max 12
_diffrn_reflns_limit_k_min -12
_diffrn_reflns_limit_l_max 12
_diffrn_reflns_limit_l_min -13
_diffrn_reflns_number 6872
_diffrn_reflns_theta_full 27.46
_diffrn_reflns_theta_max 27.46
_diffrn_reflns_theta_min 3.20
_exptl_absorpt_coefficient_mu 0.903
_exptl_absorpt_correction_T_max 0.8401
_exptl_absorpt_correction_T_min 0.8401
_exptl_absorpt_correction_type empirical
_exptl_crystal_colour brown
_exptl_crystal_density_diffrn 1.455
_exptl_crystal_density_method 'not measured'
_exptl_crystal_description rod
_exptl_crystal_F_000 384
_exptl_crystal_size_max 0.20
_exptl_crystal_size_mid 0.20
_exptl_crystal_size_min 0.20
_refine_diff_density_max 1.482
_refine_diff_density_min -0.897
_refine_diff_density_rms 0.241
_refine_ls_extinction_method none
_refine_ls_goodness_of_fit_ref 1.104
_refine_ls_hydrogen_treatment mixed
_refine_ls_matrix_type full
_refine_ls_number_parameters 226
_refine_ls_number_reflns 3737
_refine_ls_number_restraints 0
_refine_ls_restrained_S_all 1.104
_refine_ls_R_factor_all 0.0650
_refine_ls_R_factor_gt 0.0533
_refine_ls_shift/su_max 0.000
_refine_ls_shift/su_mean 0.000
_refine_ls_structure_factor_coef Fsqd
_refine_ls_weighting_details 'calc w=1/[\s^2^(Fo^2^)+(0.1159P)^2^+0.1423P] where P=(Fo^2^+2Fc^2^)/3'
_refine_ls_weighting_scheme calc
_refine_ls_wR_factor_gt 0.1545
_refine_ls_wR_factor_ref 0.1709
_reflns_number_gt 3189
_reflns_number_total 3737
_reflns_threshold_expression >2sigma(I)
_cod_data_source_file c3ta01414b.txt
_cod_data_source_block FeCID-1
_cod_original_cell_volume 858.3(3)
_cod_original_sg_symbol_H-M P-1
_cod_database_code 7239505

loop_
_symmetry_equiv_pos_as_xyz
'x, y, z'
'-x, -y, -z'

loop_
_atom_site_label
_atom_site_type_symbol
_atom_site_fract_x
_atom_site_fract_y
_atom_site_fract_z
_atom_site_U_iso_or_equiv
_atom_site_adp_type
_atom_site_occupancy
_atom_site_symmetry_multiplicity
_atom_site_calc_flag
_atom_site_refinement_flags
Fe1 Fe -0.06638(4) 0.37352(4) -0.10412(4) 0.01801(18) Uani 1 1 d .
O2 O -0.0545(3) 1.1591(2) -0.0997(2) 0.0260(5) Uani 1 1 d .
O3 O -0.0842(3) 0.6610(2) -0.0216(2) 0.0266(5) Uani 1 1 d .
O4 O -0.1892(3) 1.2940(2) -0.2355(2) 0.0291(5) Uani 1 1 d .
O5 O -0.1395(3) 0.5710(2) -0.1822(2) 0.0227(5) Uani 1 1 d .
C1 C -0.1211(3) 0.6719(3) -0.1336(3) 0.0203(6) Uani 1 1 d .
N7 N -0.2613(3) 0.3678(2) 0.0832(3) 0.0221(5) Uani 1 1 d .
C8 C -0.4914(3) 0.3700(3) 0.3386(3) 0.0214(6) Uani 1 1 d .
C9 C 0.1411(4) 0.4732(3) -0.3968(3) 0.0295(7) Uani 1 1 d .
H1 H 0.0569 0.5436 -0.3931 0.035 Uiso 1 1 calc R
N1 N 0.1394(3) 0.3775(2) -0.2838(2) 0.0217(5) Uani 1 1 d .
C11 C -0.1300(3) 0.9251(3) -0.1657(3) 0.0218(6) Uani 1 1 d .
H2 H -0.1009 0.9145 -0.0815 0.026 Uiso 1 1 calc R
C12 C 0.3853(3) 0.3733(3) -0.5286(3) 0.0215(6) Uani 1 1 d .
C13 C -0.3708(4) 0.4745(3) 0.1074(3) 0.0312(7) Uani 1 1 d .
H3 H -0.3704 0.5502 0.0360 0.037 Uiso 1 1 calc R
C14 C -0.1553(4) 1.0550(3) -0.2416(3) 0.0239(6) Uani 1 1 d .
C15 C -0.1326(4) 1.1775(3) -0.1891(3) 0.0225(6) Uani 1 1 d .
C16 C 0.2589(4) 0.4748(3) -0.5182(3) 0.0297(7) Uani 1 1 d .
H4 H 0.2534 0.5450 -0.5940 0.036 Uiso 1 1 calc R
C17 C -0.1479(4) 0.8111(3) -0.2150(3) 0.0232(6) Uani 1 1 d .
C18 C -0.4850(4) 0.4801(3) 0.2313(3) 0.0311(7) Uani 1 1 d .
H5 H -0.5582 0.5586 0.2427 0.037 Uiso 1 1 calc R
C19 C -0.1864(5) 0.8279(3) -0.3418(4) 0.0357(8) Uani 1 1 d .
H6 H -0.1963 0.7511 -0.3764 0.043 Uiso 1 1 calc R
C20 C -0.1969(5) 1.0715(3) -0.3668(4) 0.0381(8) Uani 1 1 d .
H7 H -0.2159 1.1591 -0.4169 0.046 Uiso 1 1 calc R
C21 C 0.2628(4) 0.2809(4) -0.2926(3) 0.0340(8) Uani 1 1 d .
H8 H 0.2662 0.2132 -0.2144 0.041 Uiso 1 1 calc R
C22 C 0.3863(4) 0.2750(4) -0.4108(3) 0.0339(8) Uani 1 1 d .
H9 H 0.4704 0.2048 -0.4111 0.041 Uiso 1 1 calc R
C23 C -0.3799(4) 0.2582(4) 0.3129(4) 0.0371(8) Uani 1 1 d .
H10 H -0.3793 0.1804 0.3819 0.045 Uiso 1 1 calc R
C24 C -0.2695(4) 0.2604(4) 0.1861(4) 0.0381(9) Uani 1 1 d .
H11 H -0.1962 0.1824 0.1713 0.046 Uiso 1 1 calc R
C25 C -0.2103(6) 0.9568(4) -0.4175(4) 0.0470(11) Uani 1 1 d .
H12 H -0.2356 0.9669 -0.5034 0.056 Uiso 1 1 calc R

loop_
_atom_site_aniso_label
_atom_site_aniso_U_11
_atom_site_aniso_U_22
_atom_site_aniso_U_33
_atom_site_aniso_U_23
_atom_site_aniso_U_13
_atom_site_aniso_U_12
Fe1 0.0240(3) 0.0117(3) 0.0168(3) -0.00192(16) -0.00310(17) -0.00214(17)
O2 0.0384(12) 0.0160(11) 0.0268(11) -0.0035(8) -0.0139(10) -0.0027(9)
O3 0.0357(12) 0.0201(11) 0.0254(11) 0.0017(8) -0.0132(9) -0.0046(9)
O4 0.0407(13) 0.0126(11) 0.0356(12) -0.0017(9) -0.0166(10) 0.0008(9)
O5 0.0322(11) 0.0123(10) 0.0233(10) -0.0044(8) -0.0054(9) -0.0031(8)
C1 0.0214(13) 0.0178(14) 0.0205(13) -0.0023(11) -0.0041(11) -0.0021(11)
N7 0.0257(12) 0.0159(12) 0.0230(12) 0.0002(9) -0.0065(10) -0.0017(9)
C8 0.0223(14) 0.0194(15) 0.0220(13) -0.0021(11) -0.0061(11) -0.0018(11)
C9 0.0289(16) 0.0284(17) 0.0219(15) 0.0028(12) -0.0014(12) 0.0047(13)
N1 0.0267(13) 0.0174(12) 0.0175(11) 0.0006(9) -0.0040(10) -0.0002(10)
C11 0.0261(14) 0.0183(15) 0.0236(14) -0.0050(11) -0.0095(11) -0.0027(11)
C12 0.0236(14) 0.0195(15) 0.0213(14) -0.0041(11) -0.0056(11) -0.0017(11)
C13 0.0315(17) 0.0247(17) 0.0266(16) 0.0048(13) 0.0015(13) -0.0001(13)
C14 0.0333(16) 0.0126(14) 0.0287(15) -0.0025(11) -0.0127(13) -0.0033(11)
C15 0.0275(15) 0.0163(14) 0.0243(14) -0.0046(11) -0.0051(11) -0.0050(11)
C16 0.0317(17) 0.0278(17) 0.0193(14) 0.0027(12) -0.0011(12) 0.0061(13)
C17 0.0309(15) 0.0138(14) 0.0266(15) -0.0017(11) -0.0111(12) -0.0030(11)
C18 0.0297(16) 0.0225(17) 0.0280(16) 0.0019(13) 0.0045(13) 0.0045(13)
C19 0.063(2) 0.0158(16) 0.0408(19) -0.0050(13) -0.0322(18) -0.0053(15)
C20 0.061(2) 0.0167(16) 0.045(2) 0.0013(14) -0.0316(18) -0.0021(15)
C21 0.0343(18) 0.0340(19) 0.0202(14) 0.0060(13) 0.0016(13) 0.0049(14)
C22 0.0284(17) 0.0346(19) 0.0262(16) 0.0046(14) -0.0001(13) 0.0065(14)
C23 0.0374(19) 0.0282(18) 0.0276(16) 0.0073(14) 0.0045(14) 0.0086(14)
C24 0.039(2) 0.0278(18) 0.0308(18) 0.0028(14) 0.0049(15) 0.0069(14)
C25 0.088(3) 0.0265(19) 0.041(2) 0.0013(15) -0.044(2) -0.0095(19)

loop_
_atom_type_symbol
_atom_type_description
_atom_type_scat_dispersion_real
_atom_type_scat_dispersion_imag
_atom_type_scat_source
C C 0.0033 0.0016 'International Tables Vol C Tables 4.2.6.8 and 6.1.1.4'
H H 0.0000 0.0000 'International Tables Vol C Tables 4.2.6.8 and 6.1.1.4'
N N 0.0061 0.0033 'International Tables Vol C Tables 4.2.6.8 and 6.1.1.4'
O O 0.0106 0.0060 'International Tables Vol C Tables 4.2.6.8 and 6.1.1.4'
Fe Fe 0.3463 0.8444 'International Tables Vol C Tables 4.2.6.8 and 6.1.1.4'

loop_
_geom_angle_atom_site_label_1
_geom_angle_atom_site_label_2
_geom_angle_atom_site_label_3
_geom_angle
_geom_angle_site_symmetry_1
_geom_angle_site_symmetry_3
O3 Fe1 O5 118.93(8) 2_565 .
O3 Fe1 O2 91.02(8) 2_565 1_545
O5 Fe1 O2 149.77(9) . 1_545
O3 Fe1 N7 88.96(9) 2_565 .
O5 Fe1 N7 93.44(9) . .
O2 Fe1 N7 90.98(9) 1_545 .
O3 Fe1 N1 87.48(9) 2_565 .
O5 Fe1 N1 88.16(9) . .
O2 Fe1 N1 89.24(9) 1_545 .
N7 Fe1 N1 176.43(8) . .
O3 Fe1 O4 150.01(8) 2_565 1_545
O5 Fe1 O4 90.46(8) . 1_545
O2 Fe1 O4 59.33(8) 1_545 1_545
N7 Fe1 O4 95.46(9) . 1_545
N1 Fe1 O4 87.72(9) . 1_545
C15 O2 Fe1 92.52(17) . 1_565
C1 O3 Fe1 155.5(2) . 2_565
C15 O4 Fe1 86.35(18) . 1_565
C1 O5 Fe1 121.95(19) . .
O3 C1 O5 123.6(3) . .
O3 C1 C17 118.6(3) . .
O5 C1 C17 117.8(3) . .
C13 N7 C24 116.1(3) . .
C13 N7 Fe1 122.3(2) . .
C24 N7 Fe1 121.3(2) . .
C23 C8 C18 116.3(3) . .
C23 C8 C12 122.9(3) . 1_456
C18 C8 C12 120.8(3) . 1_456
N1 C9 C16 124.0(3) . .
N1 C9 H1 118.0 . .
C16 C9 H1 118.0 . .
C21 N1 C9 116.0(3) . .
C21 N1 Fe1 123.15(19) . .
C9 N1 Fe1 120.6(2) . .
C17 C11 C14 119.9(3) . .
C17 C11 H2 120.0 . .
C14 C11 H2 120.0 . .
C16 C12 C22 116.3(3) . .
C16 C12 C8 120.5(3) . 1_654
C22 C12 C8 123.1(3) . 1_654
N7 C13 C18 123.8(3) . .
N7 C13 H3 118.1 . .
C18 C13 H3 118.1 . .
C20 C14 C11 120.4(3) . .
C20 C14 C15 120.0(3) . .
C11 C14 C15 119.6(3) . .
O4 C15 O2 121.7(3) . .
O4 C15 C14 119.8(3) . .
O2 C15 C14 118.5(3) . .
C9 C16 C12 120.1(3) . .
C9 C16 H4 119.9 . .
C12 C16 H4 119.9 . .
C19 C17 C11 119.4(3) . .
C19 C17 C1 120.6(3) . .
C11 C17 C1 119.9(3) . .
C8 C18 C13 120.0(3) . .
C8 C18 H5 120.0 . .
C13 C18 H5 120.0 . .
C25 C19 C17 120.6(3) . .
C25 C19 H6 119.7 . .
C17 C19 H6 119.7 . .
C14 C20 C25 119.4(3) . .
C14 C20 H7 120.3 . .
C25 C20 H7 120.3 . .
N1 C21 C22 123.7(3) . .
N1 C21 H8 118.2 . .
C22 C21 H8 118.2 . .
C12 C22 C21 119.8(3) . .
C12 C22 H9 120.1 . .
C21 C22 H9 120.1 . .
C8 C23 C24 120.2(3) . .
C8 C23 H10 119.9 . .
C24 C23 H10 119.9 . .
N7 C24 C23 123.5(3) . .
N7 C24 H11 118.3 . .
C23 C24 H11 118.3 . .
C19 C25 C20 120.2(3) . .
C19 C25 H12 119.9 . .
C20 C25 H12 119.9 . .

loop_
_geom_bond_atom_site_label_1
_geom_bond_atom_site_label_2
_geom_bond_distance
_geom_bond_site_symmetry_2
Fe1 O3 2.051(2) 2_565
Fe1 O5 2.055(2) .
Fe1 O2 2.140(2) 1_545
Fe1 N7 2.191(3) .
Fe1 N1 2.202(3) .
Fe1 O4 2.283(2) 1_545
O2 C15 1.262(4) .
O2 Fe1 2.141(2) 1_565
O3 C1 1.246(3) .
O3 Fe1 2.051(2) 2_565
O4 C15 1.250(4) .
O4 Fe1 2.283(2) 1_565
O5 C1 1.270(3) .
C1 C17 1.497(4) .
N7 C13 1.335(4) .
N7 C24 1.341(4) .
C8 C23 1.384(4) .
C8 C18 1.385(4) .
C8 C12 1.485(4) 1_456
C9 N1 1.338(4) .
C9 C16 1.378(4) .
C9 H1 0.9400 .
N1 C21 1.337(4) .
C11 C17 1.393(4) .
C11 C14 1.396(4) .
C11 H2 0.9400 .
C12 C16 1.385(4) .
C12 C22 1.390(4) .
C12 C8 1.485(4) 1_654
C13 C18 1.384(4) .
C13 H3 0.9400 .
C14 C20 1.390(4) .
C14 C15 1.506(4) .
C16 H4 0.9400 .
C17 C19 1.391(4) .
C18 H5 0.9400 .
C19 C25 1.385(5) .
C19 H6 0.9400 .
C20 C25 1.393(5) .
C20 H7 0.9400 .
C21 C22 1.388(4) .
C21 H8 0.9400 .
C22 H9 0.9400 .
C23 C24 1.384(5) .
C23 H10 0.9400 .
C24 H11 0.9400 .
C25 H12 0.9400 .

loop_
_geom_torsion_atom_site_label_1
_geom_torsion_atom_site_label_2
_geom_torsion_atom_site_label_3
_geom_torsion_atom_site_label_4
_geom_torsion
_geom_torsion_site_symmetry_1
O3 Fe1 O5 C1 -14.7(2) 2_565
O2 Fe1 O5 C1 173.9(2) 1_545
N7 Fe1 O5 C1 76.0(2) .
N1 Fe1 O5 C1 -100.8(2) .
O4 Fe1 O5 C1 171.5(2) 1_545
Fe1 O3 C1 O5 83.1(5) 2_565
Fe1 O3 C1 C17 -97.9(5) 2_565
Fe1 O5 C1 O3 -13.1(4) .
Fe1 O5 C1 C17 167.80(19) .
O3 Fe1 N7 C13 118.7(3) 2_565
O5 Fe1 N7 C13 -0.2(3) .
O2 Fe1 N7 C13 -150.3(3) 1_545
N1 Fe1 N7 C13 116.2(13) .
O4 Fe1 N7 C13 -91.0(3) 1_545
O3 Fe1 N7 C24 -55.3(3) 2_565
O5 Fe1 N7 C24 -174.3(3) .
O2 Fe1 N7 C24 35.7(3) 1_545
N1 Fe1 N7 C24 -57.8(14) .
O4 Fe1 N7 C24 94.9(3) 1_545
C16 C9 N1 C21 1.3(5) .
C16 C9 N1 Fe1 -173.5(3) .
O3 Fe1 N1 C21 49.6(3) 2_565
O5 Fe1 N1 C21 168.6(3) .
O2 Fe1 N1 C21 -41.5(3) 1_545
N7 Fe1 N1 C21 52.0(14) .
O4 Fe1 N1 C21 -100.8(3) 1_545
O3 Fe1 N1 C9 -136.0(3) 2_565
O5 Fe1 N1 C9 -16.9(2) .
O2 Fe1 N1 C9 133.0(2) 1_545
N7 Fe1 N1 C9 -133.5(13) .
O4 Fe1 N1 C9 73.6(2) 1_545
C24 N7 C13 C18 2.1(5) .
Fe1 N7 C13 C18 -172.2(3) .
C17 C11 C14 C20 -0.6(5) .
C17 C11 C14 C15 -178.8(3) .
Fe1 O4 C15 O2 3.7(3) 1_565
Fe1 O4 C15 C14 -175.4(3) 1_565
Fe1 O2 C15 O4 -3.9(3) 1_565
Fe1 O2 C15 C14 175.2(2) 1_565
C20 C14 C15 O4 18.8(5) .
C11 C14 C15 O4 -162.9(3) .
C20 C14 C15 O2 -160.3(3) .
C11 C14 C15 O2 17.9(5) .
N1 C9 C16 C12 0.0(6) .
C22 C12 C16 C9 -1.4(5) .
C8 C12 C16 C9 176.8(3) 1_654
C14 C11 C17 C19 1.9(5) .
C14 C11 C17 C1 -179.9(3) .
O3 C1 C17 C19 178.8(3) .
O5 C1 C17 C19 -2.1(5) .
O3 C1 C17 C11 0.6(4) .
O5 C1 C17 C11 179.7(3) .
C23 C8 C18 C13 -0.5(5) .
C12 C8 C18 C13 -178.9(3) 1_456
N7 C13 C18 C8 -0.9(6) .
C11 C17 C19 C25 -1.4(6) .
C1 C17 C19 C25 -179.6(4) .
C11 C14 C20 C25 -1.2(6) .
C15 C14 C20 C25 176.9(4) .
C9 N1 C21 C22 -1.2(5) .
Fe1 N1 C21 C22 173.4(3) .
C16 C12 C22 C21 1.4(5) .
C8 C12 C22 C21 -176.7(3) 1_654
N1 C21 C22 C12 -0.1(6) .
C18 C8 C23 C24 0.5(6) .
C12 C8 C23 C24 178.9(3) 1_456
C13 N7 C24 C23 -2.1(6) .
Fe1 N7 C24 C23 172.3(3) .
C8 C23 C24 N7 0.9(6) .
C17 C19 C25 C20 -0.4(7) .
C14 C20 C25 C19 1.8(7) .
